data_4338090
loop_
_publ_author_name
'Liu, Min-Min'
'Hou, Juan-Juan'
'Qi, Zhi-Kai'
'Duan, Li Na'
'Ji, Wen-Juan'
'Han, Cai-Yun'
'Zhang, Xian-Ming'

_publ_section_title
;
 Tuning of valence States, bonding types, hierarchical structures, and
 physical properties in copper/halide/isonicotinate system.
;
_journal_issue 8
_journal_name_full 'Inorganic chemistry'
_journal_page_first 4130
_journal_page_last 4143
_journal_paper_doi 10.1021/ic5001232
_journal_volume 53
_journal_year 2014
_chemical_formula_moiety 'C24 H19 Br3 Cu5 N4 O11'
_chemical_formula_sum 'C24 H19 Br3 Cu5 N4 O11'
_chemical_formula_weight 1096.86
_chemical_name_systematic
;
 ? 
;
_space_group_crystal_system triclinic
_space_group_IT_number 2
_space_group_name_Hall '-P 1'
_space_group_name_H-M_alt 'P -1'
_symmetry_space_group_name_Hall '-P 1'
_symmetry_space_group_name_H-M 'P -1'
_atom_sites_solution_hydrogens geom
_atom_sites_solution_primary direct
_atom_sites_solution_secondary difmap
_audit_creation_date 2008-01-12
_audit_creation_method
;
  Olex2 1.2
  (compiled 2012.05.09 svn.r2324, GUI svn.r4230)
;
_cell_angle_alpha 91.801(4)
_cell_angle_beta 90.600(4)
_cell_angle_gamma 102.554(4)
_cell_formula_units_Z 2
_cell_length_a 6.1549(12)
_cell_length_b 10.678(2)
_cell_length_c 25.259(5)
_cell_measurement_reflns_used 2470
_cell_measurement_temperature 298.15
_cell_measurement_theta_max 28.325
_cell_measurement_theta_min 2.421
_cell_volume 1619.3(5)
_computing_molecular_graphics
;
O. V. Dolomanov, L. J. Bourhis, R. J. Gildea, J. A. K. Howard and H. Puschmann,
OLEX2: a complete structure solution, refinement and analysis program.
J. Appl. Cryst. (2009). 42, 339-341.
;
_computing_publication_material
;
O. V. Dolomanov, L. J. Bourhis, R. J. Gildea, J. A. K. Howard and H. Puschmann,
OLEX2: a complete structure solution, refinement and analysis program.
J. Appl. Cryst. (2009). 42, 339-341.
;
_computing_structure_refinement
;
XL, G.M. Sheldrick, Acta Cryst.
(2008). A64, 112-122
;
_computing_structure_solution
;
XS, G.M. Sheldrick, Acta Cryst.
(2008). A64, 112-122
;
_diffrn_ambient_temperature 298.15
_diffrn_measured_fraction_theta_full 0.940
_diffrn_measured_fraction_theta_max 0.940
_diffrn_radiation_monochromator graphite
_diffrn_radiation_type MoK\a
_diffrn_radiation_wavelength 0.71073
_diffrn_reflns_av_R_equivalents 0.0178
_diffrn_reflns_av_unetI/netI 0.0513
_diffrn_reflns_limit_h_max 7
_diffrn_reflns_limit_h_min -7
_diffrn_reflns_limit_k_max 12
_diffrn_reflns_limit_k_min -12
_diffrn_reflns_limit_l_max 16
_diffrn_reflns_limit_l_min -29
_diffrn_reflns_number 6595
_diffrn_reflns_theta_full 24.87
_diffrn_reflns_theta_max 24.87
_diffrn_reflns_theta_min 1.61
_diffrn_source 'fine-focus sealed tube'
_exptl_absorpt_coefficient_mu 6.993
_exptl_absorpt_correction_T_max 1
_exptl_absorpt_correction_T_min 0.317740
_exptl_absorpt_correction_type multi-scan
_exptl_absorpt_process_details
;
? was used for absorption correction.
R(int) was 0.0610 before and 0.0174 after correction.
The Ratio of minimum to maximum transmission is 0.3177.
The \l/2 correction factor is 0.0015.
;
_exptl_crystal_colour green
_exptl_crystal_colour_primary green
_exptl_crystal_density_diffrn 2.250
_exptl_crystal_density_method 'not measured'
_exptl_crystal_F_000 1058
_exptl_crystal_size_max 0.22
_exptl_crystal_size_mid 0.18
_exptl_crystal_size_min 0.16
_refine_diff_density_max 1.154
_refine_diff_density_min -1.098
_refine_diff_density_rms 0.290
_refine_ls_extinction_method none
_refine_ls_goodness_of_fit_ref 1.044
_refine_ls_hydrogen_treatment mixed
_refine_ls_matrix_type full
_refine_ls_number_parameters 424
_refine_ls_number_reflns 5283
_refine_ls_number_restraints 0
_refine_ls_restrained_S_all 1.044
_refine_ls_R_factor_all 0.0664
_refine_ls_R_factor_gt 0.0491
_refine_ls_shift/su_max 0.009
_refine_ls_shift/su_mean 0.002
_refine_ls_structure_factor_coef Fsqd
_refine_ls_weighting_details 'calc w=1/[\s^2^(Fo^2^)+(0.1160P)^2^+0.0000P] where P=(Fo^2^+2Fc^2^)/3'
_refine_ls_weighting_scheme calc
_refine_ls_wR_factor_gt 0.1387
_refine_ls_wR_factor_ref 0.1728
_reflns_number_gt 4077
_reflns_number_total 5283
_reflns_threshold_expression >2sigma(I)
_cod_data_source_file ic5001232_si_002.cif
_cod_data_source_block 1
_cod_depositor_comments 'Adding full bibliography for 4338090--4338098.cif.'
_cod_database_code 4338090

loop_
_space_group_symop_id
_space_group_symop_operation_xyz
1 'x, y, z'
2 '-x, -y, -z'

loop_
_atom_site_label
_atom_site_type_symbol
_atom_site_fract_x
_atom_site_fract_y
_atom_site_fract_z
_atom_site_U_iso_or_equiv
_atom_site_adp_type
_atom_site_occupancy
_atom_site_symmetry_multiplicity
_atom_site_calc_flag
Cu1 Cu 0.43172(17) 0.89323(10) 0.95945(4) 0.0177(3) Uani 1 1 d
Cu2 Cu 0.48635(17) 1.15224(10) 0.90070(4) 0.0199(3) Uani 1 1 d
Cu3 Cu 1.01402(18) 0.63547(10) 0.66634(4) 0.0205(3) Uani 1 1 d
Cu4 Cu 0.98099(17) 0.61424(10) 0.53836(4) 0.0193(3) Uani 1 1 d
Cu5 Cu 0.90533(18) 0.37263(10) 0.59753(4) 0.0228(3) Uani 1 1 d
Br1 Br 0.12110(14) 1.03097(9) 0.92895(4) 0.0288(3) Uani 1 1 d
Br2 Br 0.60138(16) 0.53868(11) 0.64156(4) 0.0385(3) Uani 1 1 d
Br3 Br 0.74200(15) 0.69922(9) 0.47948(4) 0.0303(3) Uani 1 1 d
O1 O 0.7604(11) 1.2895(6) 0.9031(3) 0.0338(16) Uani 1 1 d
O2 O 0.5251(13) 1.3757(7) 0.9480(3) 0.0452(19) Uani 1 1 d
O3 O 1.1429(12) 0.8056(6) 0.6399(3) 0.0353(17) Uani 1 1 d
O4 O 1.1849(11) 0.7830(6) 0.5521(2) 0.0316(16) Uani 1 1 d
O5 O 1.0915(12) 0.5040(7) 0.7132(2) 0.0333(16) Uani 1 1 d
O6 O 1.0279(11) 0.3205(6) 0.6645(3) 0.0337(16) Uani 1 1 d
O7 O 0.5829(11) 1.0124(6) 0.8470(2) 0.0306(16) Uani 1 1 d
O8 O 0.5881(12) 0.8439(6) 0.8985(2) 0.0309(16) Uani 1 1 d
O9 O 0.6095(9) 1.0700(5) 0.9631(2) 0.0176(12) Uani 1 1 d
H9 H 0.7658 1.0690 0.9570 0.022 Uiso 1 1 d
O10 O 0.8224(9) 0.4362(5) 0.5308(2) 0.0173(12) Uani 1 1 d
H10 H 0.6624 0.4235 0.5241 0.022 Uiso 1 1 d
O11 O 1.0976(9) 0.5462(6) 0.6036(2) 0.0191(13) Uani 1 1 d
H11 H 1.2568 0.5467 0.6023 0.023 Uiso 1 1 d
N2 N 1.2119(12) 1.7259(7) 0.9524(3) 0.0228(17) Uani 1 1 d
N3 N 1.6927(14) 1.2032(8) 0.5950(3) 0.0290(18) Uani 1 1 d
N4 N 1.3664(13) 0.2221(7) 0.8365(3) 0.0274(18) Uani 1 1 d
N1 N 0.9203(13) 0.7292(8) 0.7299(3) 0.0268(18) Uani 1 1 d
C7 C 0.6994(13) 1.3801(8) 0.9302(3) 0.0156(17) Uani 1 1 d
C8 C 0.8854(15) 1.5001(9) 0.9368(4) 0.027(2) Uani 1 1 d
C12 C 1.1008(15) 1.5109(9) 0.9164(4) 0.027(2) Uani 1 1 d
H12 H 1.1397 1.4433 0.8979 0.034 Uiso 1 1 d
C11 C 1.2529(16) 1.6263(10) 0.9250(4) 0.033(2) Uani 1 1 d
H11A H 1.3930 1.6345 0.9102 0.040 Uiso 1 1 d
C10 C 1.0061(16) 1.7162(9) 0.9718(4) 0.028(2) Uani 1 1 d
H10A H 0.9733 1.7872 0.9901 0.033 Uiso 1 1 d
C9 C 0.8397(15) 1.6060(9) 0.9650(4) 0.027(2) Uani 1 1 d
H9A H 0.7000 1.6021 0.9792 0.034 Uiso 1 1 d
C13 C 1.2275(14) 0.8397(9) 0.5959(4) 0.023(2) Uani 1 1 d
C14 C 1.3974(14) 0.9675(9) 0.5960(3) 0.025(2) Uani 1 1 d
C15 C 1.365(2) 1.0689(11) 0.6278(4) 0.047(3) Uani 1 1 d
H15 H 1.2432 1.0611 0.6498 0.056 Uiso 1 1 d
C16 C 1.5171(15) 1.1831(10) 0.6262(4) 0.033(2) Uani 1 1 d
H16 H 1.4985 1.2509 0.6485 0.042 Uiso 1 1 d
C17 C 1.7209(16) 1.1039(10) 0.5649(4) 0.034(2) Uani 1 1 d
H17 H 1.8472 1.1149 0.5436 0.042 Uiso 1 1 d
C18 C 1.573(2) 0.9836(11) 0.5639(4) 0.043(3) Uani 1 1 d
H18 H 1.5961 0.9170 0.5415 0.051 Uiso 1 1 d
C19 C 1.0954(15) 0.3899(9) 0.7041(3) 0.024(2) Uani 1 1 d
C20 C 1.1935(16) 0.3296(10) 0.7490(4) 0.030(2) Uani 1 1 d
C21 C 1.377(2) 0.3886(15) 0.7733(6) 0.083(5) Uani 1 1 d
H21 H 1.4467 0.4707 0.7631 0.099 Uiso 1 1 d
C22 C 1.477(2) 0.3307(15) 0.8147(6) 0.079(5) Uani 1 1 d
H22 H 1.6199 0.3692 0.8271 0.097 Uiso 1 1 d
C23 C 1.184(3) 0.1684(17) 0.8116(7) 0.108(7) Uani 1 1 d
H23 H 1.1038 0.0894 0.8236 0.128 Uiso 1 1 d
C24 C 1.091(2) 0.2195(15) 0.7684(6) 0.092(6) Uani 1 1 d
H24 H 0.9582 0.1741 0.7529 0.111 Uiso 1 1 d
C1 C 0.6244(17) 0.9073(9) 0.8561(4) 0.028(2) Uani 1 1 d
C2 C 0.7338(14) 0.8456(8) 0.8126(3) 0.0180(18) Uani 1 1 d
C6 C 0.8552(19) 0.7534(11) 0.8216(4) 0.040(3) Uani 1 1 d
H6 H 0.8782 0.7306 0.8564 0.047 Uiso 1 1 d
C5 C 0.9409(19) 0.6946(11) 0.7804(4) 0.040(3) Uani 1 1 d
H5 H 1.0170 0.6300 0.7873 0.050 Uiso 1 1 d
C4 C 0.802(2) 0.8163(13) 0.7205(4) 0.047(3) Uani 1 1 d
H4 H 0.7815 0.8382 0.6858 0.057 Uiso 1 1 d
C3 C 0.7112(18) 0.8741(8) 0.7605(4) 0.032(2) Uani 1 1 d
H3 H 0.6304 0.9359 0.7523 0.042 Uiso 1 1 d

loop_
_atom_site_aniso_label
_atom_site_aniso_U_11
_atom_site_aniso_U_22
_atom_site_aniso_U_33
_atom_site_aniso_U_23
_atom_site_aniso_U_13
_atom_site_aniso_U_12
Cu1 0.0196(5) 0.0152(6) 0.0174(5) -0.0009(4) 0.0047(4) 0.0015(4)
Cu2 0.0233(6) 0.0188(6) 0.0173(5) 0.0033(4) -0.0010(4) 0.0037(4)
Cu3 0.0281(6) 0.0182(6) 0.0156(5) -0.0004(4) 0.0055(4) 0.0060(4)
Cu4 0.0229(6) 0.0155(6) 0.0173(5) 0.0005(4) -0.0012(4) -0.0006(4)
Cu5 0.0301(6) 0.0145(6) 0.0200(6) 0.0036(4) -0.0058(5) -0.0039(4)
Br1 0.0170(5) 0.0341(6) 0.0361(6) 0.0074(4) 0.0029(4) 0.0065(4)
Br2 0.0197(5) 0.0493(7) 0.0453(6) -0.0113(5) 0.0013(4) 0.0064(4)
Br3 0.0260(5) 0.0275(6) 0.0382(6) 0.0080(4) -0.0044(4) 0.0070(4)
O1 0.035(4) 0.031(4) 0.029(4) 0.000(3) 0.000(3) -0.006(3)
O2 0.046(5) 0.029(4) 0.053(5) -0.012(4) 0.006(4) -0.008(3)
O3 0.057(5) 0.011(3) 0.031(4) -0.003(3) 0.025(3) -0.009(3)
O4 0.032(4) 0.036(4) 0.021(3) -0.001(3) -0.003(3) -0.005(3)
O5 0.050(4) 0.038(4) 0.016(3) -0.002(3) -0.001(3) 0.019(3)
O6 0.043(4) 0.028(4) 0.025(4) 0.001(3) -0.011(3) -0.003(3)
O7 0.042(4) 0.032(4) 0.025(3) 0.005(3) 0.008(3) 0.023(3)
O8 0.050(4) 0.016(3) 0.024(3) -0.004(3) 0.018(3) 0.001(3)
O9 0.020(3) 0.012(3) 0.019(3) 0.000(2) 0.004(2) -0.001(2)
O10 0.016(3) 0.017(3) 0.017(3) 0.005(2) 0.001(2) 0.000(2)
O11 0.016(3) 0.026(3) 0.017(3) 0.007(3) 0.005(2) 0.007(2)
N2 0.017(4) 0.035(5) 0.018(4) 0.003(3) 0.005(3) 0.007(3)
N3 0.038(5) 0.028(5) 0.017(4) 0.001(3) -0.001(3) -0.001(4)
N4 0.036(5) 0.016(4) 0.028(4) -0.005(3) -0.006(4) 0.002(3)
N1 0.028(4) 0.030(5) 0.027(4) 0.003(3) 0.010(3) 0.014(4)
C7 0.014(4) 0.019(5) 0.012(4) -0.004(3) -0.003(3) 0.001(3)
C8 0.024(5) 0.027(5) 0.027(5) 0.008(4) 0.003(4) 0.000(4)
C12 0.030(5) 0.018(5) 0.033(5) 0.001(4) 0.000(4) 0.003(4)
C11 0.023(5) 0.042(6) 0.032(5) 0.001(5) 0.009(4) 0.005(4)
C10 0.031(5) 0.028(6) 0.024(5) -0.003(4) 0.006(4) 0.004(4)
C9 0.020(5) 0.032(6) 0.025(5) 0.012(4) 0.003(4) -0.001(4)
C13 0.014(4) 0.025(5) 0.031(5) 0.006(4) 0.000(4) 0.001(4)
C14 0.019(5) 0.039(6) 0.017(4) 0.008(4) -0.002(4) 0.005(4)
C15 0.054(7) 0.046(7) 0.033(6) -0.017(5) 0.022(5) -0.006(5)
C16 0.019(5) 0.037(6) 0.036(6) -0.013(5) 0.000(4) -0.006(4)
C17 0.023(5) 0.043(6) 0.031(5) -0.003(5) 0.008(4) -0.004(4)
C18 0.062(8) 0.039(7) 0.025(5) 0.003(5) 0.021(5) 0.006(6)
C19 0.030(5) 0.026(6) 0.018(5) -0.003(4) 0.001(4) 0.010(4)
C20 0.032(5) 0.033(6) 0.021(5) -0.004(4) -0.004(4) 0.001(4)
C21 0.069(9) 0.080(10) 0.076(10) 0.056(8) -0.036(8) -0.040(8)
C22 0.041(7) 0.102(12) 0.076(9) 0.063(9) -0.032(7) -0.030(7)
C23 0.096(12) 0.104(13) 0.095(12) 0.079(10) -0.063(10) -0.047(10)
C24 0.073(10) 0.083(11) 0.095(11) 0.064(9) -0.058(9) -0.044(8)
C1 0.043(6) 0.021(5) 0.019(5) -0.009(4) 0.008(4) 0.003(4)
C2 0.024(5) 0.007(4) 0.024(5) -0.002(3) 0.005(4) 0.003(3)
C6 0.053(7) 0.058(8) 0.019(5) 0.003(5) 0.010(5) 0.031(6)
C5 0.059(7) 0.052(7) 0.022(5) 0.001(5) 0.007(5) 0.036(6)
C4 0.064(8) 0.076(9) 0.012(5) 0.013(5) 0.009(5) 0.037(7)
C3 0.061(7) 0.008(5) 0.031(5) -0.001(4) 0.006(5) 0.017(4)

loop_
_atom_type_symbol
_atom_type_description
_atom_type_scat_dispersion_real
_atom_type_scat_dispersion_imag
_atom_type_scat_source
C C 0.0033 0.0016 'International Tables Vol C Tables 4.2.6.8 and 6.1.1.4'
H H 0.0000 0.0000 'International Tables Vol C Tables 4.2.6.8 and 6.1.1.4'
Br Br -0.2901 2.4595 'International Tables Vol C Tables 4.2.6.8 and 6.1.1.4'
Cu Cu 0.3201 1.2651 'International Tables Vol C Tables 4.2.6.8 and 6.1.1.4'
N N 0.0061 0.0033 'International Tables Vol C Tables 4.2.6.8 and 6.1.1.4'
O O 0.0106 0.0060 'International Tables Vol C Tables 4.2.6.8 and 6.1.1.4'

loop_
_geom_angle_atom_site_label_1
_geom_angle_atom_site_label_2
_geom_angle_atom_site_label_3
_geom_angle
_geom_angle_site_symmetry_1
_geom_angle_site_symmetry_3
Br1 Cu1 Cu1 84.07(5) . 2_677
O8 Cu1 Cu1 130.7(2) . 2_677
O8 Cu1 Br1 110.9(2) . .
O8 Cu1 O9 93.7(2) . .
O8 Cu1 O9 155.1(3) . 2_677
O8 Cu1 N2 89.7(3) . 1_445
O9 Cu1 Cu1 41.83(16) . 2_677
O9 Cu1 Cu1 40.64(16) 2_677 2_677
O9 Cu1 Br1 92.51(17) 2_677 .
O9 Cu1 Br1 78.34(17) . .
O9 Cu1 O9 82.5(2) . 2_677
O9 Cu1 N2 171.1(3) . 1_445
N2 Cu1 Cu1 137.8(2) 1_445 2_677
N2 Cu1 Br1 92.8(2) 1_445 .
N2 Cu1 O9 97.9(3) 1_445 2_677
O1 Cu2 Br1 157.4(2) . .
O1 Cu2 O7 101.0(3) . .
O1 Cu2 O9 89.0(3) . .
O1 Cu2 N4 92.7(3) . 1_465
O7 Cu2 Br1 100.7(2) . .
O9 Cu2 Br1 84.78(16) . .
O9 Cu2 O7 89.8(2) . .
N4 Cu2 Br1 94.9(2) 1_465 .
N4 Cu2 O7 86.4(3) 1_465 .
N4 Cu2 O9 176.1(3) 1_465 .
O3 Cu3 Br2 116.9(2) . .
O3 Cu3 O5 140.4(3) . .
O3 Cu3 N1 86.3(3) . .
O5 Cu3 Br2 102.6(2) . .
O5 Cu3 N1 90.4(3) . .
O11 Cu3 Br2 88.30(17) . .
O11 Cu3 O3 93.2(2) . .
O11 Cu3 O5 91.0(2) . .
O11 Cu3 N1 178.3(3) . .
N1 Cu3 Br2 90.4(2) . .
Br3 Cu4 Cu5 131.57(5) . .
O4 Cu4 Cu5 131.58(19) . .
O4 Cu4 Br3 93.6(2) . .
O4 Cu4 O10 93.4(2) . 2_766
O4 Cu4 O11 90.4(3) . .
O10 Cu4 Cu5 40.02(16) . .
O10 Cu4 Cu5 101.23(15) 2_766 .
O10 Cu4 Br3 90.69(15) 2_766 .
O10 Cu4 Br3 96.39(17) . .
O10 Cu4 O4 169.7(3) . .
O10 Cu4 O10 84.2(2) . 2_766
O10 Cu4 O11 80.9(2) . .
O11 Cu4 Cu5 41.18(17) . .
O11 Cu4 Br3 161.09(16) . .
O11 Cu4 O10 107.5(2) . 2_766
O6 Cu5 Cu4 134.43(19) . .
O10 Cu5 Cu4 40.03(17) . .
O10 Cu5 O6 172.9(3) . .
O10 Cu5 O11 81.8(2) . .
O10 Cu5 N3 98.6(3) . 1_445
O11 Cu5 Cu4 42.14(16) . .
O11 Cu5 O6 92.3(2) . .
O11 Cu5 N3 175.2(3) . 1_445
N3 Cu5 Cu4 137.6(2) 1_445 .
N3 Cu5 O6 87.6(3) 1_445 .
Cu2 Br1 Cu1 73.34(4) . .
C7 O1 Cu2 102.3(5) . .
C13 O3 Cu3 131.3(6) . .
C13 O4 Cu4 126.2(6) . .
C19 O5 Cu3 130.9(6) . .
C19 O6 Cu5 127.0(6) . .
C1 O7 Cu2 129.8(6) . .
C1 O8 Cu1 124.8(6) . .
Cu1 O9 Cu1 97.5(2) . 2_677
Cu1 O9 Cu2 126.7(3) 2_677 .
Cu1 O9 Cu2 102.8(3) . .
Cu4 O10 Cu4 95.8(2) . 2_766
Cu5 O10 Cu4 113.5(3) . 2_766
Cu5 O10 Cu4 99.9(2) . .
Cu3 O11 Cu4 109.4(3) . .
Cu3 O11 Cu5 108.9(3) . .
Cu5 O11 Cu4 96.7(2) . .
C11 N2 Cu1 122.4(6) . 1_665
C11 N2 C10 117.9(8) . .
C10 N2 Cu1 119.4(6) . 1_665
C16 N3 Cu5 120.0(6) . 1_665
C16 N3 C17 116.6(8) . .
C17 N3 Cu5 123.3(6) . 1_665
C22 N4 Cu2 121.4(7) . 1_645
C23 N4 Cu2 124.7(8) . 1_645
C23 N4 C22 113.9(10) . .
C5 N1 Cu3 123.7(6) . .
C4 N1 Cu3 117.1(6) . .
C4 N1 C5 118.4(8) . .
O1 C7 C8 112.3(7) . .
O2 C7 O1 126.2(8) . .
O2 C7 C8 121.5(8) . .
C12 C8 C7 124.1(8) . .
C9 C8 C7 118.0(8) . .
C9 C8 C12 117.9(9) . .
C11 C12 C8 117.9(9) . .
N2 C11 C12 124.4(8) . .
N2 C10 C9 122.7(8) . .
C10 C9 C8 119.2(8) . .
O3 C13 C14 116.5(8) . .
O4 C13 O3 127.6(8) . .
O4 C13 C14 115.9(8) . .
C15 C14 C13 119.6(8) . .
C18 C14 C13 120.7(9) . .
C18 C14 C15 119.6(10) . .
C16 C15 C14 118.5(9) . .
N3 C16 C15 123.9(9) . .
N3 C17 C18 123.3(9) . .
C14 C18 C17 118.1(9) . .
O5 C19 C20 113.4(8) . .
O6 C19 O5 129.4(9) . .
O6 C19 C20 117.2(8) . .
C21 C20 C19 121.4(10) . .
C21 C20 C24 116.4(11) . .
C24 C20 C19 122.1(10) . .
C20 C21 C22 122.0(12) . .
N4 C22 C21 120.9(11) . .
N4 C23 C24 125.4(13) . .
C20 C24 C23 120.5(12) . .
O7 C1 O8 128.0(8) . .
O7 C1 C2 116.6(8) . .
O8 C1 C2 115.4(8) . .
C6 C2 C1 123.0(8) . .
C3 C2 C1 121.5(8) . .
C3 C2 C6 115.4(8) . .
C5 C6 C2 120.8(9) . .
N1 C5 C6 121.4(9) . .
N1 C4 C3 121.4(9) . .
C4 C3 C2 122.5(9) . .

loop_
_geom_bond_atom_site_label_1
_geom_bond_atom_site_label_2
_geom_bond_distance
_geom_bond_site_symmetry_2
Cu1 Cu1 2.990(2) 2_677
Cu1 Br1 2.7703(14) .
Cu1 O8 1.943(6) .
Cu1 O9 2.011(6) 2_677
Cu1 O9 1.964(6) .
Cu1 N2 1.995(8) 1_445
Cu2 Br1 2.4629(14) .
Cu2 O1 1.978(7) .
Cu2 O7 2.167(6) .
Cu2 O9 2.046(6) .
Cu2 N4 2.006(8) 1_465
Cu3 Br2 2.5875(15) .
Cu3 O3 1.959(6) .
Cu3 O5 1.996(7) .
Cu3 O11 1.955(6) .
Cu3 N1 2.020(7) .
Cu4 Cu5 2.9733(15) .
Cu4 Br3 2.4122(14) .
Cu4 O4 1.977(7) .
Cu4 O10 2.252(6) 2_766
Cu4 O10 1.942(6) .
Cu4 O11 2.009(6) .
Cu5 O6 1.989(6) .
Cu5 O10 1.941(6) .
Cu5 O11 1.971(6) .
Cu5 N3 1.988(8) 1_445
O1 C7 1.291(10) .
O2 C7 1.159(11) .
O3 C13 1.261(11) .
O4 C13 1.242(11) .
O5 C19 1.238(11) .
O6 C19 1.238(11) .
O7 C1 1.232(11) .
O8 C1 1.282(11) .
O9 Cu1 2.011(6) 2_677
O10 Cu4 2.252(6) 2_766
N2 Cu1 1.995(8) 1_665
N2 C11 1.323(12) .
N2 C10 1.346(12) .
N3 Cu5 1.988(8) 1_665
N3 C16 1.328(12) .
N3 C17 1.328(13) .
N4 Cu2 2.006(8) 1_645
N4 C22 1.348(15) .
N4 C23 1.290(16) .
N1 C5 1.351(12) .
N1 C4 1.325(13) .
C7 C8 1.525(12) .
C8 C12 1.410(13) .
C8 C9 1.399(14) .
C12 C11 1.385(13) .
C10 C9 1.387(13) .
C13 C14 1.529(12) .
C14 C15 1.378(14) .
C14 C18 1.344(13) .
C15 C16 1.368(14) .
C17 C18 1.402(15) .
C19 C20 1.506(13) .
C20 C21 1.306(16) .
C20 C24 1.321(16) .
C21 C22 1.429(17) .
C23 C24 1.404(18) .
C1 C2 1.502(12) .
C2 C6 1.382(13) .
C2 C3 1.373(13) .
C6 C5 1.369(13) .
C4 C3 1.354(14) .
